data_2238258
loop_
_publ_author_name
'Bats, Jan W.'
'Schell, Peter'
'Engels, Joachim W.'

_publ_section_title
;
 5-[(1<i>R</i>,2<i>R</i>,4<i>R</i>)-2-Methoxy-1,7,7-trimethylbicyclo[2.2.1]hept-2-yl]-1<i>H</i>-tetrazole
;
_journal_coeditor_code SU2603
_journal_issue 7
_journal_name_full 'Acta Crystallographica Section E'
_journal_page_first o1028
_journal_paper_doi 10.1107/S1600536813014700
_journal_volume 69
_journal_year 2013
_chemical_formula_iupac 'C12 H20 N4 O'
_chemical_formula_moiety 'C12 H20 N4 O'
_chemical_formula_sum 'C12 H20 N4 O'
_chemical_formula_weight 236.32
_chemical_melting_point 446
_chemical_name_systematic
5-[(1<i>R</i>,2<i>R</i>,4<i>R</i>)-2-Methoxy-1,7,7-trimethylbicyclo[2.2.1]hept-2-yl]-1<i>H</i>-tetrazole
_space_group_IT_number 19
_symmetry_cell_setting orthorhombic
_symmetry_space_group_name_Hall 'P 2ac 2ab'
_symmetry_space_group_name_H-M 'P 21 21 21'
_atom_sites_solution_hydrogens geom
_atom_sites_solution_primary direct
_atom_sites_solution_secondary difmap
_audit_creation_method SHELXL-97
_cell_angle_alpha 90.00
_cell_angle_beta 90.00
_cell_angle_gamma 90.00
_cell_formula_units_Z 8
_cell_length_a 13.298(3)
_cell_length_b 13.608(4)
_cell_length_c 14.356(3)
_cell_measurement_reflns_used 76
_cell_measurement_temperature 194(2)
_cell_measurement_theta_max 23
_cell_measurement_theta_min 3
_cell_volume 2597.9(11)
_computing_cell_refinement 'SMART (Siemens, 1995)'
_computing_data_collection 'SMART (Siemens, 1995)'
_computing_data_reduction 'SAINT (Siemens, 1995)'
_computing_molecular_graphics 'SHELXTL (Sheldrick, 2008)'
_computing_publication_material 'SHELXL97 (Sheldrick, 2008)'
_computing_structure_refinement 'SHELXL97 (Sheldrick, 2008)'
_computing_structure_solution 'SHELXS97 (Sheldrick, 2008)'
_diffrn_ambient_temperature 194(2)
_diffrn_measured_fraction_theta_full 0.981
_diffrn_measured_fraction_theta_max 0.981
_diffrn_measurement_device_type 'Siemens SMART 1K CCD'
_diffrn_measurement_method \w
_diffrn_radiation_monochromator graphite
_diffrn_radiation_source 'normal-focus sealed tube'
_diffrn_radiation_type MoK\a
_diffrn_radiation_wavelength 0.71073
_diffrn_reflns_av_R_equivalents 0.1086
_diffrn_reflns_av_sigmaI/netI 0.0790
_diffrn_reflns_limit_h_max 16
_diffrn_reflns_limit_h_min -17
_diffrn_reflns_limit_k_max 17
_diffrn_reflns_limit_k_min -17
_diffrn_reflns_limit_l_max 18
_diffrn_reflns_limit_l_min -18
_diffrn_reflns_number 31860
_diffrn_reflns_theta_full 27.49
_diffrn_reflns_theta_max 27.49
_diffrn_reflns_theta_min 2.06
_diffrn_standards_decay_% 0.0
_diffrn_standards_interval_time 600
_diffrn_standards_number 576
_exptl_absorpt_coefficient_mu 0.080
_exptl_absorpt_correction_type none
_exptl_crystal_colour colourless
_exptl_crystal_density_diffrn 1.208
_exptl_crystal_density_method 'not measured'
_exptl_crystal_description rod
_exptl_crystal_F_000 1024
_exptl_crystal_size_max 0.65
_exptl_crystal_size_mid 0.24
_exptl_crystal_size_min 0.20
_refine_diff_density_max 0.201
_refine_diff_density_min -0.208
_refine_ls_extinction_method none
_refine_ls_goodness_of_fit_ref 1.075
_refine_ls_hydrogen_treatment mixed
_refine_ls_matrix_type full
_refine_ls_number_parameters 322
_refine_ls_number_reflns 3283
_refine_ls_number_restraints 2
_refine_ls_restrained_S_all 1.075
_refine_ls_R_factor_all 0.1135
_refine_ls_R_factor_gt 0.0690
_refine_ls_shift/su_max 0.000
_refine_ls_shift/su_mean 0.000
_refine_ls_structure_factor_coef Fsqd
_refine_ls_weighting_details 'calc w=1/[\s^2^(Fo^2^)+(0.07P)^2^] where P=(Fo^2^+2Fc^2^)/3'
_refine_ls_weighting_scheme calc
_refine_ls_wR_factor_gt 0.1240
_refine_ls_wR_factor_ref 0.1380
_reflns_number_gt 2259
_reflns_number_total 3283
_reflns_threshold_expression I>2\s(I)
_cod_data_source_file su2603.cif
_cod_data_source_block I
_cod_database_code 2238258
_cod_database_fobs_code 2238258

loop_
_symmetry_equiv_pos_as_xyz
'x, y, z'
'-x+1/2, -y, z+1/2'
'-x, y+1/2, -z+1/2'
'x+1/2, -y+1/2, -z'

loop_
_atom_site_type_symbol
_atom_site_label
_atom_site_fract_x
_atom_site_fract_y
_atom_site_fract_z
_atom_site_U_iso_or_equiv
_atom_site_adp_type
_atom_site_calc_flag
_atom_site_refinement_flags
_atom_site_occupancy
_atom_site_symmetry_multiplicity
O O1 0.6305(3) 0.5594(3) 0.3157(2) 0.0447(9) Uani d . 1 1
O O2 0.2964(3) 0.1694(3) 0.6297(2) 0.0489(10) Uani d . 1 1
N N1 0.4154(3) 0.5552(3) 0.3153(3) 0.0345(9) Uani d D 1 1
H H1A 0.435(4) 0.502(2) 0.344(3) 0.041 Uiso d D 1 1
N N2 0.3246(3) 0.5527(3) 0.2727(3) 0.0466(11) Uani d . 1 1
N N3 0.3298(3) 0.6241(3) 0.2111(3) 0.0471(11) Uani d . 1 1
N N4 0.4180(4) 0.6711(4) 0.2151(3) 0.0509(12) Uani d . 1 1
N N5 0.3253(3) 0.3587(3) 0.5745(2) 0.0309(9) Uani d D 1 1
H H5C 0.269(2) 0.357(4) 0.606(3) 0.037 Uiso d D 1 1
N N6 0.3365(3) 0.4372(3) 0.5209(3) 0.0413(10) Uani d . 1 1
N N7 0.4046(4) 0.4110(3) 0.4588(3) 0.0456(11) Uani d . 1 1
N N8 0.4374(3) 0.3188(3) 0.4730(3) 0.0426(11) Uani d . 1 1
C C1 0.5766(4) 0.6494(4) 0.3131(3) 0.0364(11) Uani d . 1 1
C C2 0.6290(4) 0.7309(5) 0.2547(4) 0.0547(16) Uani d . 1 1
H H2A 0.6921 0.7063 0.2266 0.066 Uiso calc R 1 1
H H2B 0.5843 0.7551 0.2046 0.066 Uiso calc R 1 1
C C3 0.6506(5) 0.8127(4) 0.3267(5) 0.0589(16) Uani d . 1 1
H H3A 0.7019 0.8617 0.3059 0.071 Uiso calc R 1 1
C C4 0.5507(5) 0.8572(5) 0.3526(7) 0.085(2) Uani d . 1 1
H H4A 0.5094 0.8705 0.2966 0.102 Uiso calc R 1 1
H H4B 0.5596 0.9191 0.3879 0.102 Uiso calc R 1 1
C C5 0.5031(4) 0.7775(4) 0.4133(5) 0.0591(17) Uani d . 1 1
H H5A 0.4908 0.8020 0.4772 0.071 Uiso calc R 1 1
H H5B 0.4386 0.7548 0.3864 0.071 Uiso calc R 1 1
C C6 0.5800(4) 0.6954(4) 0.4136(3) 0.0419(12) Uani d . 1 1
C C7 0.6814(4) 0.7541(4) 0.4126(4) 0.0443(13) Uani d . 1 1
C C8 0.7776(4) 0.6940(4) 0.4010(4) 0.0526(14) Uani d . 1 1
H H8A 0.8355 0.7384 0.3971 0.079 Uiso calc R 1 1
H H8B 0.7733 0.6547 0.3439 0.079 Uiso calc R 1 1
H H8C 0.7858 0.6502 0.4547 0.079 Uiso calc R 1 1
C C9 0.6968(5) 0.8181(5) 0.5005(5) 0.0683(19) Uani d . 1 1
H H9A 0.7494 0.8670 0.4886 0.102 Uiso calc R 1 1
H H9B 0.7170 0.7762 0.5528 0.102 Uiso calc R 1 1
H H9C 0.6338 0.8517 0.5159 0.102 Uiso calc R 1 1
C C10 0.5666(5) 0.6200(5) 0.4921(3) 0.0581(18) Uani d . 1 1
H H10A 0.5834 0.6506 0.5519 0.087 Uiso calc R 1 1
H H10B 0.6112 0.5639 0.4812 0.087 Uiso calc R 1 1
H H10C 0.4966 0.5975 0.4933 0.087 Uiso calc R 1 1
C C11 0.4718(4) 0.6263(4) 0.2813(3) 0.0358(11) Uani d . 1 1
C C12 0.6516(5) 0.5179(5) 0.2245(4) 0.0641(17) Uani d . 1 1
H H12A 0.5905 0.5196 0.1864 0.096 Uiso calc R 1 1
H H12B 0.6740 0.4497 0.2316 0.096 Uiso calc R 1 1
H H12C 0.7045 0.5563 0.1941 0.096 Uiso calc R 1 1
C C13 0.3936(3) 0.1902(4) 0.5947(3) 0.0337(11) Uani d . 1 1
C C14 0.4411(5) 0.1082(4) 0.5341(4) 0.0549(16) Uani d . 1 1
H H14A 0.3939 0.0525 0.5265 0.066 Uiso calc R 1 1
H H14B 0.4593 0.1337 0.4717 0.066 Uiso calc R 1 1
C C15 0.5344(5) 0.0766(4) 0.5875(4) 0.0558(16) Uani d . 1 1
H H15A 0.5603 0.0102 0.5696 0.067 Uiso calc R 1 1
C C16 0.6124(5) 0.1578(5) 0.5818(4) 0.0659(18) Uani d . 1 1
H H16A 0.6209 0.1811 0.5169 0.079 Uiso calc R 1 1
H H16B 0.6782 0.1355 0.6060 0.079 Uiso calc R 1 1
C C17 0.5673(4) 0.2382(4) 0.6436(4) 0.0456(13) Uani d . 1 1
H H17A 0.5544 0.2988 0.6074 0.055 Uiso calc R 1 1
H H17B 0.6127 0.2539 0.6962 0.055 Uiso calc R 1 1
C C18 0.4685(3) 0.1927(4) 0.6786(3) 0.0317(10) Uani d . 1 1
C C19 0.4982(4) 0.0841(4) 0.6911(3) 0.0399(12) Uani d . 1 1
C C20 0.4155(5) 0.0138(4) 0.7167(4) 0.0573(15) Uani d . 1 1
H H20A 0.3924 0.0277 0.7802 0.086 Uiso calc R 1 1
H H20B 0.4408 -0.0538 0.7134 0.086 Uiso calc R 1 1
H H20C 0.3592 0.0216 0.6732 0.086 Uiso calc R 1 1
C C21 0.5845(5) 0.0671(5) 0.7623(4) 0.0567(15) Uani d . 1 1
H H21A 0.5573 0.0695 0.8257 0.085 Uiso calc R 1 1
H H21B 0.6355 0.1185 0.7548 0.085 Uiso calc R 1 1
H H21C 0.6151 0.0027 0.7512 0.085 Uiso calc R 1 1
C C22 0.4253(5) 0.2447(4) 0.7636(3) 0.0468(14) Uani d . 1 1
H H22A 0.4756 0.2455 0.8135 0.070 Uiso calc R 1 1
H H22B 0.3652 0.2097 0.7851 0.070 Uiso calc R 1 1
H H22C 0.4073 0.3123 0.7470 0.070 Uiso calc R 1 1
C C23 0.3845(3) 0.2864(4) 0.5473(3) 0.0300(10) Uani d . 1 1
C C24 0.2217(5) 0.1422(5) 0.5634(5) 0.080(2) Uani d . 1 1
H H24A 0.2365 0.1735 0.5034 0.121 Uiso calc R 1 1
H H24B 0.1555 0.1639 0.5853 0.121 Uiso calc R 1 1
H H24C 0.2216 0.0707 0.5557 0.121 Uiso calc R 1 1

loop_
_atom_site_aniso_label
_atom_site_aniso_U_11
_atom_site_aniso_U_22
_atom_site_aniso_U_33
_atom_site_aniso_U_12
_atom_site_aniso_U_13
_atom_site_aniso_U_23
O1 0.056(2) 0.054(2) 0.0242(15) 0.0130(18) -0.0103(15) -0.0055(16)
O2 0.044(2) 0.051(2) 0.052(2) -0.0146(18) -0.0080(17) 0.0216(18)
N1 0.035(2) 0.035(2) 0.033(2) 0.002(2) -0.0031(18) 0.0015(18)
N2 0.046(3) 0.053(3) 0.041(2) -0.002(2) 0.002(2) 0.001(2)
N3 0.046(3) 0.053(3) 0.042(2) 0.000(2) -0.004(2) 0.010(2)
N4 0.049(3) 0.066(3) 0.038(2) 0.001(2) -0.008(2) 0.025(2)
N5 0.035(2) 0.029(2) 0.0285(19) -0.0009(19) -0.0028(17) 0.0040(18)
N6 0.052(3) 0.033(2) 0.039(2) -0.002(2) -0.005(2) 0.007(2)
N7 0.065(3) 0.042(3) 0.029(2) -0.012(2) -0.003(2) 0.0046(19)
N8 0.060(3) 0.044(3) 0.0239(19) 0.002(2) 0.0066(19) 0.0010(19)
C1 0.039(3) 0.046(3) 0.024(2) 0.003(2) 0.002(2) 0.006(2)
C2 0.044(3) 0.070(4) 0.049(3) -0.001(3) 0.000(3) 0.029(3)
C3 0.050(4) 0.040(3) 0.087(4) -0.005(3) 0.006(3) 0.020(3)
C4 0.058(4) 0.047(4) 0.150(7) 0.003(3) 0.005(4) 0.012(4)
C5 0.044(3) 0.051(4) 0.082(4) -0.006(3) 0.020(3) -0.011(3)
C6 0.058(3) 0.038(3) 0.030(2) -0.014(3) 0.011(2) -0.006(2)
C7 0.053(3) 0.034(3) 0.046(3) -0.007(3) 0.001(3) -0.001(2)
C8 0.061(4) 0.047(3) 0.050(3) 0.004(3) -0.005(3) 0.000(3)
C9 0.072(4) 0.047(4) 0.086(5) -0.014(3) 0.009(4) -0.026(3)
C10 0.087(5) 0.067(4) 0.021(2) -0.022(3) -0.001(3) -0.002(2)
C11 0.036(3) 0.037(3) 0.034(2) -0.001(2) 0.008(2) 0.004(2)
C12 0.062(4) 0.088(5) 0.042(3) 0.010(4) 0.001(3) -0.029(3)
C13 0.036(3) 0.034(3) 0.032(2) -0.011(2) -0.008(2) 0.000(2)
C14 0.091(5) 0.040(3) 0.034(3) 0.008(3) -0.008(3) -0.008(2)
C15 0.078(4) 0.048(3) 0.042(3) 0.026(3) 0.007(3) -0.009(3)
C16 0.051(4) 0.087(5) 0.060(3) 0.013(4) 0.021(3) 0.009(4)
C17 0.041(3) 0.047(3) 0.049(3) -0.005(3) -0.008(2) 0.007(2)
C18 0.033(2) 0.038(3) 0.025(2) 0.005(2) -0.0033(19) 0.001(2)
C19 0.038(3) 0.043(3) 0.038(3) 0.010(2) -0.003(2) -0.001(2)
C20 0.066(4) 0.046(3) 0.061(3) -0.014(3) -0.021(3) 0.017(3)
C21 0.053(3) 0.053(4) 0.063(4) 0.003(3) -0.012(3) 0.008(3)
C22 0.069(4) 0.053(3) 0.018(2) 0.017(3) -0.004(2) -0.002(2)
C23 0.038(3) 0.035(3) 0.0172(19) -0.005(2) -0.0053(18) 0.0019(19)
C24 0.071(5) 0.072(5) 0.099(5) -0.034(4) -0.044(4) 0.023(4)

loop_
_atom_type_symbol
_atom_type_description
_atom_type_scat_dispersion_real
_atom_type_scat_dispersion_imag
_atom_type_scat_source
C C 0.0033 0.0016 'International Tables Vol C Tables 4.2.6.8 and 6.1.1.4'
H H 0.0000 0.0000 'International Tables Vol C Tables 4.2.6.8 and 6.1.1.4'
N N 0.0061 0.0033 'International Tables Vol C Tables 4.2.6.8 and 6.1.1.4'
O O 0.0106 0.0060 'International Tables Vol C Tables 4.2.6.8 and 6.1.1.4'

loop_
_geom_angle_atom_site_label_1
_geom_angle_atom_site_label_2
_geom_angle_atom_site_label_3
_geom_angle
C1 O1 C12 114.1(4)
C13 O2 C24 116.8(4)
C11 N1 N2 111.1(4)
C11 N1 H1A 128(3)
N2 N1 H1A 117(3)
N3 N2 N1 103.8(4)
N2 N3 N4 111.8(4)
N3 N4 C11 106.3(4)
C23 N5 N6 111.3(4)
C23 N5 H5C 130(3)
N6 N5 H5C 114(3)
N7 N6 N5 104.5(4)
N6 N7 N8 111.9(4)
N7 N8 C23 104.8(4)
O1 C1 C11 107.2(4)
O1 C1 C2 113.8(4)
C11 C1 C2 113.7(4)
O1 C1 C6 107.7(4)
C11 C1 C6 113.0(4)
C2 C1 C6 101.3(4)
C3 C2 C1 103.7(4)
C3 C2 H2A 111.0
C1 C2 H2A 111.0
C3 C2 H2B 111.0
C1 C2 H2B 111.0
H2A C2 H2B 109.0
C4 C3 C7 104.4(6)
C4 C3 C2 106.9(6)
C7 C3 C2 102.3(4)
C4 C3 H3A 114.0
C7 C3 H3A 114.0
C2 C3 H3A 114.0
C3 C4 C5 102.7(5)
C3 C4 H4A 111.2
C5 C4 H4A 111.2
C3 C4 H4B 111.2
C5 C4 H4B 111.2
H4A C4 H4B 109.1
C6 C5 C4 104.2(5)
C6 C5 H5A 110.9
C4 C5 H5A 110.9
C6 C5 H5B 110.9
C4 C5 H5B 110.9
H5A C5 H5B 108.9
C5 C6 C10 114.6(5)
C5 C6 C7 101.9(4)
C10 C6 C7 116.6(5)
C5 C6 C1 105.7(5)
C10 C6 C1 113.9(4)
C7 C6 C1 102.7(4)
C3 C7 C8 114.7(5)
C3 C7 C9 113.6(4)
C8 C7 C9 106.2(5)
C3 C7 C6 92.5(4)
C8 C7 C6 116.6(4)
C9 C7 C6 113.2(5)
C7 C8 H8A 109.5
C7 C8 H8B 109.5
H8A C8 H8B 109.5
C7 C8 H8C 109.5
H8A C8 H8C 109.5
H8B C8 H8C 109.5
C7 C9 H9A 109.5
C7 C9 H9B 109.5
H9A C9 H9B 109.5
C7 C9 H9C 109.5
H9A C9 H9C 109.5
H9B C9 H9C 109.5
C6 C10 H10A 109.5
C6 C10 H10B 109.5
H10A C10 H10B 109.5
C6 C10 H10C 109.5
H10A C10 H10C 109.5
H10B C10 H10C 109.5
N1 C11 N4 107.0(4)
N1 C11 C1 124.8(4)
N4 C11 C1 128.2(4)
O1 C12 H12A 109.5
O1 C12 H12B 109.5
H12A C12 H12B 109.5
O1 C12 H12C 109.5
H12A C12 H12C 109.5
H12B C12 H12C 109.5
O2 C13 C23 105.4(4)
O2 C13 C14 115.3(4)
C23 C13 C14 114.4(4)
O2 C13 C18 108.2(4)
C23 C13 C18 112.8(4)
C14 C13 C18 100.9(4)
C15 C14 C13 104.7(4)
C15 C14 H14A 110.8
C13 C14 H14A 110.8
C15 C14 H14B 110.8
C13 C14 H14B 110.8
H14A C14 H14B 108.9
C16 C15 C14 108.9(5)
C16 C15 C19 102.3(5)
C14 C15 C19 102.1(4)
C16 C15 H15A 114.1
C14 C15 H15A 114.1
C19 C15 H15A 114.1
C15 C16 C17 102.8(4)
C15 C16 H16A 111.2
C17 C16 H16A 111.2
C15 C16 H16B 111.2
C17 C16 H16B 111.2
H16A C16 H16B 109.1
C16 C17 C18 103.7(4)
C16 C17 H17A 111.0
C18 C17 H17A 111.0
C16 C17 H17B 111.0
C18 C17 H17B 111.0
H17A C17 H17B 109.0
C22 C18 C17 113.4(4)
C22 C18 C19 116.7(4)
C17 C18 C19 101.8(4)
C22 C18 C13 112.8(4)
C17 C18 C13 107.5(4)
C19 C18 C13 103.5(4)
C20 C19 C18 116.8(4)
C20 C19 C21 106.6(4)
C18 C19 C21 114.1(4)
C20 C19 C15 114.5(5)
C18 C19 C15 91.8(4)
C21 C19 C15 112.8(4)
C19 C20 H20A 109.5
C19 C20 H20B 109.5
H20A C20 H20B 109.5
C19 C20 H20C 109.5
H20A C20 H20C 109.5
H20B C20 H20C 109.5
C19 C21 H21A 109.5
C19 C21 H21B 109.5
H21A C21 H21B 109.5
C19 C21 H21C 109.5
H21A C21 H21C 109.5
H21B C21 H21C 109.5
C18 C22 H22A 109.5
C18 C22 H22B 109.5
H22A C22 H22B 109.5
C18 C22 H22C 109.5
H22A C22 H22C 109.5
H22B C22 H22C 109.5
N5 C23 N8 107.5(4)
N5 C23 C13 125.0(4)
N8 C23 C13 127.5(5)
O2 C24 H24A 109.5
O2 C24 H24B 109.5
H24A C24 H24B 109.5
O2 C24 H24C 109.5
H24A C24 H24C 109.5
H24B C24 H24C 109.5

loop_
_geom_bond_atom_site_label_1
_geom_bond_atom_site_label_2
_geom_bond_distance
O1 C1 1.420(6)
O1 C12 1.453(6)
O2 C13 1.416(6)
O2 C24 1.425(7)
N1 C11 1.318(6)
N1 N2 1.353(6)
N1 H1A 0.877(10)
N2 N3 1.315(6)
N3 N4 1.337(6)
N4 C11 1.337(6)
N5 C23 1.320(6)
N5 N6 1.325(5)
N5 H5C 0.879(10)
N6 N7 1.319(6)
N7 N8 1.344(6)
N8 C23 1.352(6)
C1 C11 1.499(7)
C1 C2 1.555(7)
C1 C6 1.574(7)
C2 C3 1.546(9)
C2 H2A 0.9900
C2 H2B 0.9900
C3 C4 1.507(9)
C3 C7 1.524(8)
C3 H3A 1.0000
C4 C5 1.529(9)
C4 H4A 0.9900
C4 H4B 0.9900
C5 C6 1.515(8)
C5 H5A 0.9900
C5 H5B 0.9900
C6 C10 1.534(7)
C6 C7 1.567(7)
C7 C8 1.527(8)
C7 C9 1.548(8)
C8 H8A 0.9800
C8 H8B 0.9800
C8 H8C 0.9800
C9 H9A 0.9800
C9 H9B 0.9800
C9 H9C 0.9800
C10 H10A 0.9800
C10 H10B 0.9800
C10 H10C 0.9800
C12 H12A 0.9800
C12 H12B 0.9800
C12 H12C 0.9800
C13 C23 1.479(7)
C13 C14 1.549(7)
C13 C18 1.564(6)
C14 C15 1.520(8)
C14 H14A 0.9900
C14 H14B 0.9900
C15 C16 1.518(9)
C15 C19 1.567(7)
C15 H15A 1.0000
C16 C17 1.530(8)
C16 H16A 0.9900
C16 H16B 0.9900
C17 C18 1.537(7)
C17 H17A 0.9900
C17 H17B 0.9900
C18 C22 1.523(7)
C18 C19 1.540(7)
C19 C20 1.504(7)
C19 C21 1.554(7)
C20 H20A 0.9800
C20 H20B 0.9800
C20 H20C 0.9800
C21 H21A 0.9800
C21 H21B 0.9800
C21 H21C 0.9800
C22 H22A 0.9800
C22 H22B 0.9800
C22 H22C 0.9800
C24 H24A 0.9800
C24 H24B 0.9800
C24 H24C 0.9800

loop_
_geom_hbond_atom_site_label_D
_geom_hbond_atom_site_label_H
_geom_hbond_atom_site_label_A
_geom_hbond_site_symmetry_A
_geom_hbond_distance_DH
_geom_hbond_distance_HA
_geom_hbond_distance_DA
_geom_hbond_angle_DHA
N1 H1A N7 . 0.877(10) 2.09(3) 2.850(6) 144(5)
N5 H5C N3 2_565 0.879(10) 2.02(2) 2.857(6) 160(5)

loop_
_geom_torsion_atom_site_label_1
_geom_torsion_atom_site_label_2
_geom_torsion_atom_site_label_3
_geom_torsion_atom_site_label_4
_geom_torsion
C11 N1 N2 N3 0.9(5)
N1 N2 N3 N4 -1.2(5)
N2 N3 N4 C11 1.1(6)
C23 N5 N6 N7 0.4(5)
N5 N6 N7 N8 -1.1(5)
N6 N7 N8 C23 1.3(5)
C12 O1 C1 C11 70.1(5)
C12 O1 C1 C2 -56.6(6)
C12 O1 C1 C6 -168.1(4)
O1 C1 C2 C3 -117.8(5)
C11 C1 C2 C3 119.0(5)
C6 C1 C2 C3 -2.5(6)
C1 C2 C3 C4 -70.5(6)
C1 C2 C3 C7 38.9(6)
C7 C3 C4 C5 -34.8(7)
C2 C3 C4 C5 73.1(7)
C3 C4 C5 C6 -1.2(7)
C4 C5 C6 C10 162.2(5)
C4 C5 C6 C7 35.4(6)
C4 C5 C6 C1 -71.6(6)
O1 C1 C6 C5 -167.4(4)
C11 C1 C6 C5 -49.1(5)
C2 C1 C6 C5 72.9(5)
O1 C1 C6 C10 -40.7(6)
C11 C1 C6 C10 77.5(6)
C2 C1 C6 C10 -160.5(5)
O1 C1 C6 C7 86.2(4)
C11 C1 C6 C7 -155.5(4)
C2 C1 C6 C7 -33.5(5)
C4 C3 C7 C8 175.1(5)
C2 C3 C7 C8 63.8(6)
C4 C3 C7 C9 -62.5(7)
C2 C3 C7 C9 -173.8(5)
C4 C3 C7 C6 54.2(5)
C2 C3 C7 C6 -57.1(5)
C5 C6 C7 C3 -53.7(5)
C10 C6 C7 C3 -179.2(5)
C1 C6 C7 C3 55.6(5)
C5 C6 C7 C8 -173.1(5)
C10 C6 C7 C8 61.5(6)
C1 C6 C7 C8 -63.7(6)
C5 C6 C7 C9 63.3(6)
C10 C6 C7 C9 -62.2(6)
C1 C6 C7 C9 172.6(5)
N2 N1 C11 N4 -0.3(5)
N2 N1 C11 C1 179.9(4)
N3 N4 C11 N1 -0.4(5)
N3 N4 C11 C1 179.4(5)
O1 C1 C11 N1 48.0(6)
C2 C1 C11 N1 174.8(5)
C6 C1 C11 N1 -70.4(6)
O1 C1 C11 N4 -131.7(5)
C2 C1 C11 N4 -5.0(7)
C6 C1 C11 N4 109.8(6)
C24 O2 C13 C23 72.8(5)
C24 O2 C13 C14 -54.3(6)
C24 O2 C13 C18 -166.3(5)
O2 C13 C14 C15 -117.3(5)
C23 C13 C14 C15 120.3(5)
C18 C13 C14 C15 -1.1(5)
C13 C14 C15 C16 -71.0(5)
C13 C14 C15 C19 36.7(6)
C14 C15 C16 C17 70.9(6)
C19 C15 C16 C17 -36.6(5)
C15 C16 C17 C18 0.6(5)
C16 C17 C18 C22 162.5(4)
C16 C17 C18 C19 36.3(5)
C16 C17 C18 C13 -72.1(5)
O2 C13 C18 C22 -41.4(6)
C23 C13 C18 C22 74.7(5)
C14 C13 C18 C22 -162.8(4)
O2 C13 C18 C17 -167.2(4)
C23 C13 C18 C17 -51.0(5)
C14 C13 C18 C17 71.4(5)
O2 C13 C18 C19 85.6(4)
C23 C13 C18 C19 -158.3(4)
C14 C13 C18 C19 -35.8(5)
C22 C18 C19 C20 61.6(6)
C17 C18 C19 C20 -174.3(4)
C13 C18 C19 C20 -62.9(5)
C22 C18 C19 C21 -63.6(6)
C17 C18 C19 C21 60.4(5)
C13 C18 C19 C21 171.9(4)
C22 C18 C19 C15 -179.6(5)
C17 C18 C19 C15 -55.6(4)
C13 C18 C19 C15 55.9(4)
C16 C15 C19 C20 177.4(5)
C14 C15 C19 C20 64.7(6)
C16 C15 C19 C18 56.7(5)
C14 C15 C19 C18 -56.0(5)
C16 C15 C19 C21 -60.5(6)
C14 C15 C19 C21 -173.2(5)
N6 N5 C23 N8 0.4(5)
N6 N5 C23 C13 177.2(4)
N7 N8 C23 N5 -1.0(5)
N7 N8 C23 C13 -177.7(4)
O2 C13 C23 N5 34.3(6)
C14 C13 C23 N5 162.0(4)
C18 C13 C23 N5 -83.5(6)
O2 C13 C23 N8 -149.5(4)
C14 C13 C23 N8 -21.9(7)
C18 C13 C23 N8 92.7(5)
